data_7248747
loop_
_publ_author_name
'Chen&#x2021;, Meiling'
'Chen&#x2021;, Yuzhuo'
'Su, Zhongzhen'
'Li, Yuchun'
'Fei, Hanxiao'
'Zhang, Hua'
'Wu, Yunan'

_publ_section_title
;
 Achievement of efficient thermally activated delayed fluorescence
 materials based on 1,8-naphthalimide derivatives exhibiting piezochromic
 and thermochromic luminescence
;
_journal_issue 25
_journal_name_full 'RSC Advances'
_journal_page_first 17434
_journal_page_last 17439
_journal_paper_doi 10.1039/D4RA02981J
_journal_volume 14
_journal_year 2024
_chemical_formula_moiety 'C36 H22 N2 O2, C H2 Cl2'
_chemical_formula_sum 'C37 H24 Cl2 N2 O2'
_chemical_formula_weight 599.48
_space_group_crystal_system monoclinic
_space_group_IT_number 14
_space_group_name_Hall '-P 2ybc'
_space_group_name_H-M_alt 'P 1 21/c 1'
_atom_sites_solution_hydrogens geom
_audit_creation_date 2024-03-31
_audit_creation_method
;
Olex2 1.5
(compiled 2023.08.24 svn.re1ec1418 for OlexSys, GUI svn.r6817)
;
_audit_update_record
;
2024-03-31 deposited with the CCDC.	2024-05-24 downloaded from the CCDC.
;
_cell_angle_alpha 90
_cell_angle_beta 93.1790(10)
_cell_angle_gamma 90
_cell_formula_units_Z 4
_cell_length_a 13.24880(10)
_cell_length_b 13.19660(10)
_cell_length_c 16.31220(10)
_cell_measurement_reflns_used 12329
_cell_measurement_temperature 150.00(10)
_cell_measurement_theta_max 73.9470
_cell_measurement_theta_min 4.1460
_cell_volume 2847.62(4)
_computing_cell_refinement 'CrysAlisPro 1.171.38.43 (Rigaku OD, 2015)'
_computing_data_collection 'CrysAlisPro 1.171.38.43 (Rigaku OD, 2015)'
_computing_data_reduction 'CrysAlisPro 1.171.38.43 (Rigaku OD, 2015)'
_computing_molecular_graphics 'Olex2 1.5 (Dolomanov et al., 2009)'
_computing_publication_material 'Olex2 1.5 (Dolomanov et al., 2009)'
_computing_structure_refinement 'SHELXL 2018/3 (Sheldrick, 2015)'
_computing_structure_solution 'SHELXT 2014/4 (Sheldrick, 2014)'
_diffrn_ambient_environment N~2~
_diffrn_ambient_temperature 150.00(10)
_diffrn_detector 'CCD plate'
_diffrn_detector_area_resol_mean 10.5826
_diffrn_detector_type AtlasS2
_diffrn_measured_fraction_theta_full 1.000
_diffrn_measured_fraction_theta_max 0.982
_diffrn_measurement_details
;
List of Runs (angles in degrees, time in seconds):

  # Type    Start    End  Width  t~exp~   \w     \q     \k     \f   Frames
#--------------------------------------------------------------------------
  1  \w    -38.00 -13.00   1.00    2.00    --  -41.64 -77.00 -60.00   25
  2  \w    -55.00  33.00   1.00    2.00    --  -41.64  37.00  90.00   88
  3  \w     23.00  84.00   1.00    2.00    --   41.64-125.00 150.00   61
  4  \w     61.00 108.00   1.00    4.00    --  107.79 -94.00 120.00   47
  5  \w     40.00 133.00   1.00    4.00    --  107.79 -45.00  60.00   93
  6  \w     84.00 122.00   1.00    4.00    --  107.79-125.00 -60.00   38
  7  \w     37.00 100.00   1.00    4.00    --  107.79 -61.00-150.00   63
  8  \w     83.00 173.00   1.00    4.00    --  107.79  30.00-150.00   90
  9  \w    130.00 174.00   1.00    4.00    --  107.79 125.00 -30.00   44
 10  \w    142.00 171.00   1.00    4.00    --  107.79 125.00  90.00   29
 11  \w    123.00 174.00   1.00    4.00    --  107.79  61.00 150.00   51
 12  \w    121.00 177.00   1.00    4.00    --  107.79 125.00 120.00   56
 13  \w    107.00 132.00   1.00    4.00    --  107.79 125.00   0.00   25
 14  \w     94.00 128.00   1.00    4.00    --  107.79 125.00  90.00   34
 15  \w     91.00 118.00   1.00    4.00    --  107.79  61.00 150.00   27
 16  \w     90.00 176.00   1.00    4.00    --  107.79  45.00   0.00   86
 17  \w     96.00 159.00   1.00    4.00    --  107.79 125.00-150.00   63
 18  \w     29.00  96.00   1.00    2.00    --   41.64-125.00 -60.00   67
 19  \w     39.00 116.00   1.00    4.00    --  107.79-125.00  90.00   77
 20  \w   -118.00 -77.00   1.00    2.00    --  -41.64 -77.00 -60.00   41
 21  \w   -125.00  13.00   1.00    2.00    --  -41.64   0.00  60.00  138
;
_diffrn_measurement_device 'four-circle diffractometer'
_diffrn_measurement_device_type 'SuperNova, Dual, Cu at zero, AtlasS2'
_diffrn_measurement_method '\w scans'
_diffrn_orient_matrix_type 'CrysAlisPro convention (1999,Acta A55,543-557)'
_diffrn_orient_matrix_UB_11 -0.0778908000
_diffrn_orient_matrix_UB_12 0.0584233000
_diffrn_orient_matrix_UB_13 0.0484159000
_diffrn_orient_matrix_UB_21 0.0257071000
_diffrn_orient_matrix_UB_22 0.0980106000
_diffrn_orient_matrix_UB_23 -0.0457023000
_diffrn_orient_matrix_UB_31 -0.0826590000
_diffrn_orient_matrix_UB_32 -0.0246364000
_diffrn_orient_matrix_UB_33 -0.0672043000
_diffrn_radiation_monochromator mirror
_diffrn_radiation_probe x-ray
_diffrn_radiation_type 'Cu K\a'
_diffrn_radiation_wavelength 1.54184
_diffrn_reflns_av_R_equivalents 0.0208
_diffrn_reflns_av_unetI/netI 0.0155
_diffrn_reflns_Laue_measured_fraction_full 1.000
_diffrn_reflns_Laue_measured_fraction_max 0.982
_diffrn_reflns_limit_h_max 16
_diffrn_reflns_limit_h_min -16
_diffrn_reflns_limit_k_max 16
_diffrn_reflns_limit_k_min -16
_diffrn_reflns_limit_l_max 20
_diffrn_reflns_limit_l_min -20
_diffrn_reflns_number 20667
_diffrn_reflns_point_group_measured_fraction_full 1.000
_diffrn_reflns_point_group_measured_fraction_max 0.982
_diffrn_reflns_theta_full 67.684
_diffrn_reflns_theta_max 74.156
_diffrn_reflns_theta_min 4.312
_diffrn_source 'micro-focus sealed X-ray tube'
_diffrn_source_type 'SuperNova (Cu) X-ray Source'
_exptl_absorpt_coefficient_mu 2.356
_exptl_absorpt_correction_T_max 1.00000
_exptl_absorpt_correction_T_min 0.80991
_exptl_absorpt_correction_type multi-scan
_exptl_absorpt_process_details
;
CrysAlisPro 1.171.38.43 (Rigaku Oxford Diffraction, 2015)
Empirical absorption correction using spherical harmonics,
 implemented in SCALE3 ABSPACK scaling algorithm.
;
_exptl_crystal_colour yellow
_exptl_crystal_colour_primary yellow
_exptl_crystal_density_diffrn 1.398
_exptl_crystal_description block
_exptl_crystal_F_000 1240
_exptl_crystal_size_max 0.4
_exptl_crystal_size_mid 0.2
_exptl_crystal_size_min 0.15
_refine_diff_density_max 0.857
_refine_diff_density_min -1.531
_refine_diff_density_rms 0.091
_refine_ls_extinction_method none
_refine_ls_goodness_of_fit_ref 1.056
_refine_ls_hydrogen_treatment constr
_refine_ls_matrix_type full
_refine_ls_number_parameters 397
_refine_ls_number_reflns 5703
_refine_ls_number_restraints 0
_refine_ls_restrained_S_all 1.056
_refine_ls_R_factor_all 0.0785
_refine_ls_R_factor_gt 0.0757
_refine_ls_shift/su_max 0.000
_refine_ls_shift/su_mean 0.000
_refine_ls_structure_factor_coef Fsqd
_refine_ls_weighting_details 'w=1/[\s^2^(Fo^2^)+(0.1357P)^2^+5.2086P] where P=(Fo^2^+2Fc^2^)/3'
_refine_ls_weighting_scheme calc
_refine_ls_wR_factor_gt 0.2295
_refine_ls_wR_factor_ref 0.2324
_reflns_Friedel_coverage 0.000
_reflns_number_gt 5331
_reflns_number_total 5703
_reflns_threshold_expression 'I > 2\s(I)'
_cod_data_source_file d4ra02981j2.cif
_cod_data_source_block 17110904
_cod_database_code 7248747
_shelx_shelxl_version_number 2018/3
_chemical_oxdiff_formula 'C H O N'
_chemical_oxdiff_usercomment mp
_shelx_space_group_comment
;
The symmetry employed for this shelxl refinement is uniquely defined
by the following loop, which should always be used as a source of
symmetry information in preference to the above space-group names.
They are only intended as comments.
;
_shelx_estimated_absorpt_t_max 0.719
_shelx_estimated_absorpt_t_min 0.452
_olex2_refinement_description
;
1. Fixed Uiso
 At 1.2 times of:
  All C(H) groups, All C(H,H,H,H) groups
2. Others
 Fixed Sof: H37a(0.75) H37b(0.75) H37c(0.25) H37d(0.25) Cl2(0.75) Cl3(0.25)
3.a Secondary CH2 refined with riding coordinates:
 C37(H37a,H37b), C37(H37c,H37d)
3.b Aromatic/amide H refined with riding coordinates:
 C14(H14), C18(H18), C26(H26), C34(H34), C9(H9), C19(H19), C5(H5), C21(H21),
 C11(H11), C23(H23), C3(H3), C25(H25), C13(H13), C27(H27), C7(H7), C29(H29),
 C15(H15), C31(H31), C2(H2), C33(H33), C17(H17), C35(H35)
;
_olex2_submission_special_instructions 'No special instructions were received'
_oxdiff_exptl_absorpt_empirical_details
;
Empirical correction (ABSPACK) includes:
- Absorption correction using spherical harmonics
- Frame scaling
;
_oxdiff_exptl_absorpt_empirical_full_max 1.412
_oxdiff_exptl_absorpt_empirical_full_min 0.666

loop_
_space_group_symop_operation_xyz
'x, y, z'
'-x, y+1/2, -z+1/2'
'-x, -y, -z'
'x, -y-1/2, z-1/2'

loop_
_atom_site_label
_atom_site_type_symbol
_atom_site_fract_x
_atom_site_fract_y
_atom_site_fract_z
_atom_site_U_iso_or_equiv
_atom_site_adp_type
_atom_site_occupancy
_atom_site_site_symmetry_order
_atom_site_calc_flag
_atom_site_refinement_flags_posn
_atom_site_refinement_flags_adp
_atom_site_refinement_flags_occupancy
_atom_site_disorder_assembly
_atom_site_disorder_group
O1 O 0.45241(15) 0.78883(16) 0.36625(11) 0.0268(4) Uani 1 1 d . . . . .
O2 O 0.23109(14) 0.80239(18) 0.56839(12) 0.0313(5) Uani 1 1 d . . . . .
N1 N 0.34421(16) 0.79014(16) 0.46918(13) 0.0192(4) Uani 1 1 d . . . . .
N2 N 0.73946(16) 0.87110(18) 0.97976(13) 0.0222(5) Uani 1 1 d . . . . .
C1 C 0.57245(18) 0.91754(18) 0.63048(15) 0.0178(5) Uani 1 1 d . . . . .
C4 C 0.39827(18) 0.85717(19) 0.60434(15) 0.0185(5) Uani 1 1 d . . . . .
C6 C 0.43765(19) 0.81179(19) 0.43664(15) 0.0194(5) Uani 1 1 d . . . . .
C8 C 0.49465(18) 0.87913(18) 0.57531(15) 0.0170(5) Uani 1 1 d . . . . .
C10 C 0.51440(18) 0.86077(18) 0.49249(15) 0.0180(5) Uani 1 1 d . . . . .
C12 C 0.66875(18) 0.86354(19) 1.03945(15) 0.0188(5) Uani 1 1 d . . . . .
C14 C 0.65161(18) 0.90095(19) 0.84674(15) 0.0196(5) Uani 1 1 d . . . . .
H14 H 0.615596 0.841182 0.852831 0.024 Uiso 1 1 calc R U . . .
C16 C 0.26945(19) 0.7384(2) 0.41635(14) 0.0194(5) Uani 1 1 d . . . . .
C18 C 0.66823(19) 0.9369(2) 0.59872(16) 0.0217(5) Uani 1 1 d . . . . .
H18 H 0.720990 0.960017 0.633807 0.026 Uiso 1 1 calc R U . . .
C20 C 0.63244(19) 0.9613(2) 0.77735(15) 0.0198(5) Uani 1 1 d . . . . .
C22 C 0.71580(19) 0.82310(19) 1.11205(15) 0.0199(5) Uani 1 1 d . . . . .
C24 C 0.31731(19) 0.8158(2) 0.54849(15) 0.0209(5) Uani 1 1 d . . . . .
C26 C 0.56697(19) 0.89160(19) 1.03497(16) 0.0208(5) Uani 1 1 d . . . . .
H26 H 0.536175 0.917347 0.986758 0.025 Uiso 1 1 calc R U . . .
C28 C 0.72459(19) 0.9301(2) 0.90685(15) 0.0207(5) Uani 1 1 d . . . . .
C30 C 0.55207(19) 0.92941(19) 0.71521(15) 0.0197(5) Uani 1 1 d . . . . .
C32 C 0.8205(2) 0.8054(2) 1.09494(16) 0.0219(5) Uani 1 1 d . . . . .
C34 C 0.38013(19) 0.8715(2) 0.68600(16) 0.0225(5) Uani 1 1 d . . . . .
H34 H 0.316459 0.857918 0.704666 0.027 Uiso 1 1 calc R U . . .
C36 C 0.83248(19) 0.8375(2) 1.01374(16) 0.0229(5) Uani 1 1 d . . . . .
C9 C 0.6869(2) 1.0510(2) 0.76932(16) 0.0228(5) Uani 1 1 d . . . . .
H9 H 0.673786 1.092435 0.723843 0.027 Uiso 1 1 calc R U . . .
C19 C 0.6596(2) 0.8119(2) 1.18125(16) 0.0233(5) Uani 1 1 d . . . . .
H19 H 0.689496 0.785107 1.229421 0.028 Uiso 1 1 calc R U . . .
C5 C 0.4573(2) 0.9063(2) 0.74067(15) 0.0226(5) Uani 1 1 d . . . . .
H5 H 0.444335 0.914140 0.795772 0.027 Uiso 1 1 calc R U . . .
C21 C 0.6074(2) 0.8834(2) 0.46318(16) 0.0225(5) Uani 1 1 d . . . . .
H21 H 0.619127 0.873132 0.408108 0.027 Uiso 1 1 calc R U . . .
C11 C 0.1948(2) 0.7935(2) 0.37481(16) 0.0230(5) Uani 1 1 d . . . . .
H11 H 0.192411 0.863571 0.380396 0.028 Uiso 1 1 calc R U . . .
C23 C 0.5137(2) 0.8797(2) 1.10480(17) 0.0237(5) Uani 1 1 d . . . . .
H23 H 0.445790 0.897946 1.103207 0.028 Uiso 1 1 calc R U . . .
C3 C 0.6844(2) 0.9221(2) 0.51710(17) 0.0246(6) Uani 1 1 d . . . . .
H3 H 0.747011 0.937779 0.497325 0.030 Uiso 1 1 calc R U . . .
C25 C 0.7803(2) 1.0185(2) 0.89755(16) 0.0254(6) Uani 1 1 d . . . . .
H25 H 0.830216 1.036959 0.937047 0.030 Uiso 1 1 calc R U . . .
C13 C 0.2738(2) 0.6340(2) 0.40910(17) 0.0260(6) Uani 1 1 d . . . . .
H13 H 0.324500 0.597450 0.437566 0.031 Uiso 1 1 calc R U . . .
C27 C 0.5588(2) 0.8411(2) 1.17777(17) 0.0253(6) Uani 1 1 d . . . . .
H27 H 0.521223 0.835028 1.224015 0.030 Uiso 1 1 calc R U . . .
C7 C 0.7606(2) 1.0786(2) 0.82890(17) 0.0258(6) Uani 1 1 d . . . . .
H7 H 0.797131 1.138047 0.822697 0.031 Uiso 1 1 calc R U . . .
C29 C 0.1225(2) 0.7432(2) 0.32417(17) 0.0276(6) Uani 1 1 d . . . . .
H29 H 0.071905 0.779802 0.295679 0.033 Uiso 1 1 calc R U . . .
C15 C 0.9037(2) 0.7659(2) 1.14074(17) 0.0268(6) Uani 1 1 d . . . . .
H15 H 0.897119 0.743651 1.194276 0.032 Uiso 1 1 calc R U . . .
C31 C 0.1264(2) 0.6389(2) 0.31643(17) 0.0307(6) Uani 1 1 d . . . . .
H31 H 0.078360 0.605383 0.282668 0.037 Uiso 1 1 calc R U . . .
C2 C 0.9253(2) 0.8325(2) 0.97777(17) 0.0296(6) Uani 1 1 d . . . . .
H2 H 0.932315 0.854382 0.924189 0.035 Uiso 1 1 calc R U . . .
C33 C 0.9961(2) 0.7604(2) 1.10513(18) 0.0310(6) Uani 1 1 d . . . . .
H33 H 1.051919 0.734153 1.135091 0.037 Uiso 1 1 calc R U . . .
C17 C 1.0065(2) 0.7939(3) 1.02468(19) 0.0316(6) Uani 1 1 d . . . . .
H17 H 1.069445 0.790088 1.002240 0.038 Uiso 1 1 calc R U . . .
C35 C 0.2017(2) 0.5844(2) 0.35895(19) 0.0315(6) Uani 1 1 d . . . . .
H35 H 0.203932 0.514244 0.353847 0.038 Uiso 1 1 calc R U . . .
Cl1 Cl 0.83835(12) 0.58518(14) 0.83098(9) 0.0879(5) Uani 1 1 d . . . . .
C37 C 0.9350(5) 0.5325(5) 0.8960(3) 0.090(2) Uani 1 1 d . . . . .
H37A H 0.953996 0.582596 0.937509 0.108 Uiso 0.75 1 calc R U P A 1
H37B H 0.906495 0.475283 0.924090 0.108 Uiso 0.75 1 calc R U P A 1
H37C H 0.946927 0.466863 0.871528 0.108 Uiso 0.25 1 calc R U P B 2
H37D H 0.993769 0.572966 0.884920 0.108 Uiso 0.25 1 calc R U P B 2
Cl2 Cl 1.03422(11) 0.49526(12) 0.85726(14) 0.0782(6) Uani 0.75 1 d . . P C 1
Cl3 Cl 0.9463(7) 0.5142(8) 0.9781(6) 0.131(3) Uani 0.25 1 d . . P C 2

loop_
_atom_site_aniso_label
_atom_site_aniso_U_11
_atom_site_aniso_U_22
_atom_site_aniso_U_33
_atom_site_aniso_U_23
_atom_site_aniso_U_13
_atom_site_aniso_U_12
O1 0.0280(10) 0.0369(11) 0.0156(9) -0.0042(7) 0.0031(7) -0.0054(8)
O2 0.0188(9) 0.0517(13) 0.0236(10) -0.0070(9) 0.0031(7) -0.0088(8)
N1 0.0171(10) 0.0241(11) 0.0163(10) -0.0004(8) -0.0009(8) -0.0014(8)
N2 0.0172(10) 0.0338(12) 0.0153(10) 0.0018(8) -0.0002(8) 0.0026(9)
C1 0.0184(11) 0.0184(11) 0.0167(11) 0.0023(9) 0.0006(9) 0.0006(9)
C4 0.0167(11) 0.0216(12) 0.0171(11) -0.0002(9) 0.0006(9) 0.0003(9)
C6 0.0207(12) 0.0198(11) 0.0175(11) 0.0025(9) 0.0006(9) -0.0006(9)
C8 0.0174(11) 0.0166(11) 0.0170(11) 0.0030(9) 0.0000(9) 0.0009(9)
C10 0.0192(12) 0.0179(11) 0.0170(11) 0.0025(9) 0.0004(9) 0.0004(9)
C12 0.0186(12) 0.0207(12) 0.0170(11) -0.0015(9) 0.0006(9) -0.0010(9)
C14 0.0185(11) 0.0230(12) 0.0176(12) -0.0011(9) 0.0022(9) -0.0011(9)
C16 0.0193(12) 0.0245(12) 0.0144(11) -0.0001(9) 0.0004(9) -0.0046(9)
C18 0.0190(12) 0.0240(12) 0.0219(12) 0.0006(9) -0.0010(9) -0.0032(9)
C20 0.0185(11) 0.0252(12) 0.0156(11) -0.0022(9) 0.0014(9) 0.0005(10)
C22 0.0207(12) 0.0198(12) 0.0190(12) -0.0015(9) -0.0014(9) -0.0020(9)
C24 0.0192(12) 0.0251(12) 0.0182(12) 0.0000(9) 0.0009(9) -0.0002(10)
C26 0.0192(12) 0.0216(12) 0.0214(12) -0.0014(9) 0.0000(9) 0.0006(9)
C28 0.0186(11) 0.0293(13) 0.0143(11) -0.0004(9) 0.0021(9) 0.0024(10)
C30 0.0213(12) 0.0205(12) 0.0173(12) 0.0013(9) -0.0004(9) -0.0001(9)
C32 0.0220(13) 0.0235(12) 0.0198(12) -0.0021(9) -0.0021(10) -0.0005(10)
C34 0.0189(12) 0.0292(13) 0.0196(12) -0.0007(10) 0.0029(9) -0.0020(10)
C36 0.0192(12) 0.0305(13) 0.0186(12) -0.0014(10) -0.0016(9) 0.0016(10)
C9 0.0245(13) 0.0256(13) 0.0184(12) 0.0005(10) 0.0014(10) -0.0029(10)
C19 0.0268(13) 0.0230(12) 0.0199(12) 0.0007(9) 0.0002(10) -0.0025(10)
C5 0.0229(12) 0.0289(13) 0.0160(11) -0.0018(10) 0.0023(9) -0.0007(10)
C21 0.0241(13) 0.0265(13) 0.0173(12) 0.0002(10) 0.0048(10) -0.0023(10)
C11 0.0244(13) 0.0226(12) 0.0218(12) 0.0002(10) -0.0007(10) -0.0007(10)
C23 0.0205(12) 0.0224(12) 0.0284(13) -0.0038(10) 0.0041(10) 0.0004(10)
C3 0.0196(12) 0.0307(14) 0.0242(13) 0.0004(10) 0.0057(10) -0.0057(10)
C25 0.0219(12) 0.0341(14) 0.0197(12) -0.0042(10) -0.0022(10) -0.0051(11)
C13 0.0274(13) 0.0251(13) 0.0251(13) 0.0017(10) -0.0011(10) 0.0013(11)
C27 0.0276(13) 0.0245(13) 0.0246(13) -0.0028(10) 0.0084(10) -0.0043(10)
C7 0.0256(13) 0.0282(13) 0.0237(13) -0.0018(10) 0.0015(10) -0.0083(11)
C29 0.0221(13) 0.0368(15) 0.0232(13) 0.0013(11) -0.0063(10) 0.0009(11)
C15 0.0261(13) 0.0322(14) 0.0215(13) 0.0004(10) -0.0053(10) 0.0013(11)
C31 0.0290(14) 0.0379(16) 0.0246(13) -0.0070(11) -0.0032(11) -0.0096(12)
C2 0.0220(13) 0.0456(17) 0.0212(13) 0.0005(12) 0.0018(10) 0.0030(12)
C33 0.0225(13) 0.0394(16) 0.0301(14) -0.0015(12) -0.0082(11) 0.0061(11)
C17 0.0175(13) 0.0463(17) 0.0309(15) -0.0049(13) 0.0015(11) 0.0033(12)
C35 0.0402(16) 0.0236(13) 0.0305(15) -0.0039(11) 0.0003(12) -0.0055(12)
Cl1 0.0802(9) 0.1168(12) 0.0677(8) 0.0072(7) 0.0119(7) 0.0163(8)
C37 0.120(5) 0.087(4) 0.058(3) -0.003(3) -0.040(3) 0.033(4)
Cl2 0.0432(7) 0.0531(8) 0.1372(17) -0.0192(9) -0.0042(8) -0.0053(6)
Cl3 0.109(6) 0.150(8) 0.133(7) 0.008(6) 0.013(5) -0.003(5)

loop_
_atom_type_symbol
_atom_type_description
_atom_type_scat_dispersion_real
_atom_type_scat_dispersion_imag
_atom_type_scat_source
C C 0.0181 0.0091 'International Tables Vol C Tables 4.2.6.8 and 6.1.1.4'
H H 0.0000 0.0000 'International Tables Vol C Tables 4.2.6.8 and 6.1.1.4'
Cl Cl 0.3639 0.7018 'International Tables Vol C Tables 4.2.6.8 and 6.1.1.4'
N N 0.0311 0.0180 'International Tables Vol C Tables 4.2.6.8 and 6.1.1.4'
O O 0.0492 0.0322 'International Tables Vol C Tables 4.2.6.8 and 6.1.1.4'

loop_
_geom_angle_atom_site_label_1
_geom_angle_atom_site_label_2
_geom_angle_atom_site_label_3
_geom_angle
_geom_angle_site_symmetry_1
_geom_angle_site_symmetry_3
_geom_angle_publ_flag
C6 N1 C16 117.4(2) . . ?
C24 N1 C6 125.1(2) . . ?
C24 N1 C16 117.6(2) . . ?
C12 N2 C28 123.7(2) . . ?
C12 N2 C36 108.3(2) . . ?
C36 N2 C28 125.7(2) . . ?
C8 C1 C30 118.7(2) . . ?
C18 C1 C8 117.6(2) . . ?
C18 C1 C30 123.6(2) . . ?
C8 C4 C24 120.5(2) . . ?
C34 C4 C8 120.2(2) . . ?
C34 C4 C24 119.2(2) . . ?
O1 C6 N1 119.9(2) . . ?
O1 C6 C10 123.5(2) . . ?
N1 C6 C10 116.6(2) . . ?
C4 C8 C1 119.7(2) . . ?
C10 C8 C1 120.0(2) . . ?
C10 C8 C4 120.2(2) . . ?
C8 C10 C6 120.5(2) . . ?
C21 C10 C6 118.6(2) . . ?
C21 C10 C8 120.8(2) . . ?
N2 C12 C22 109.3(2) . . ?
N2 C12 C26 129.0(2) . . ?
C26 C12 C22 121.6(2) . . ?
C20 C14 H14 119.9 . . ?
C28 C14 H14 119.9 . . ?
C28 C14 C20 120.1(2) . . ?
C11 C16 N1 119.6(2) . . ?
C11 C16 C13 121.1(2) . . ?
C13 C16 N1 119.3(2) . . ?
C1 C18 H18 119.4 . . ?
C3 C18 C1 121.2(2) . . ?
C3 C18 H18 119.4 . . ?
C14 C20 C30 118.8(2) . . ?
C14 C20 C9 119.2(2) . . ?
C9 C20 C30 122.0(2) . . ?
C12 C22 C32 106.4(2) . . ?
C19 C22 C12 119.2(2) . . ?
C19 C22 C32 134.3(2) . . ?
O2 C24 N1 120.1(2) . . ?
O2 C24 C4 123.4(2) . . ?
N1 C24 C4 116.5(2) . . ?
C12 C26 H26 121.2 . . ?
C23 C26 C12 117.6(2) . . ?
C23 C26 H26 121.2 . . ?
C14 C28 N2 119.7(2) . . ?
C14 C28 C25 120.4(2) . . ?
C25 C28 N2 119.9(2) . . ?
C1 C30 C20 121.5(2) . . ?
C5 C30 C1 119.4(2) . . ?
C5 C30 C20 119.1(2) . . ?
C36 C32 C22 107.0(2) . . ?
C15 C32 C22 133.8(2) . . ?
C15 C32 C36 119.2(2) . . ?
C4 C34 H34 120.0 . . ?
C4 C34 C5 120.1(2) . . ?
C5 C34 H34 120.0 . . ?
N2 C36 C32 109.0(2) . . ?
C2 C36 N2 128.9(2) . . ?
C2 C36 C32 122.1(2) . . ?
C20 C9 H9 119.9 . . ?
C7 C9 C20 120.3(2) . . ?
C7 C9 H9 119.9 . . ?
C22 C19 H19 120.2 . . ?
C27 C19 C22 119.6(2) . . ?
C27 C19 H19 120.2 . . ?
C30 C5 C34 121.8(2) . . ?
C30 C5 H5 119.1 . . ?
C34 C5 H5 119.1 . . ?
C10 C21 H21 120.2 . . ?
C10 C21 C3 119.6(2) . . ?
C3 C21 H21 120.2 . . ?
C16 C11 H11 120.3 . . ?
C16 C11 C29 119.4(2) . . ?
C29 C11 H11 120.3 . . ?
C26 C23 H23 119.0 . . ?
C26 C23 C27 122.0(2) . . ?
C27 C23 H23 119.0 . . ?
C18 C3 C21 120.8(2) . . ?
C18 C3 H3 119.6 . . ?
C21 C3 H3 119.6 . . ?
C28 C25 H25 120.3 . . ?
C7 C25 C28 119.4(2) . . ?
C7 C25 H25 120.3 . . ?
C16 C13 H13 120.3 . . ?
C16 C13 C35 119.3(3) . . ?
C35 C13 H13 120.3 . . ?
C19 C27 C23 120.1(2) . . ?
C19 C27 H27 120.0 . . ?
C23 C27 H27 120.0 . . ?
C9 C7 H7 119.7 . . ?
C25 C7 C9 120.6(2) . . ?
C25 C7 H7 119.7 . . ?
C11 C29 H29 120.0 . . ?
C31 C29 C11 120.0(3) . . ?
C31 C29 H29 120.0 . . ?
C32 C15 H15 120.5 . . ?
C33 C15 C32 119.0(3) . . ?
C33 C15 H15 120.5 . . ?
C29 C31 H31 120.0 . . ?
C29 C31 C35 120.0(3) . . ?
C35 C31 H31 120.0 . . ?
C36 C2 H2 121.2 . . ?
C17 C2 C36 117.5(3) . . ?
C17 C2 H2 121.2 . . ?
C15 C33 H33 119.6 . . ?
C15 C33 C17 120.8(3) . . ?
C17 C33 H33 119.6 . . ?
C2 C17 C33 121.4(3) . . ?
C2 C17 H17 119.3 . . ?
C33 C17 H17 119.3 . . ?
C13 C35 H35 119.9 . . ?
C31 C35 C13 120.3(3) . . ?
C31 C35 H35 119.9 . . ?
Cl1 C37 H37A 107.7 . . ?
Cl1 C37 H37B 107.7 . . ?
Cl1 C37 H37C 103.6 . . ?
Cl1 C37 H37D 103.6 . . ?
H37A C37 H37B 107.1 . . ?
H37C C37 H37D 105.3 . . ?
Cl2 C37 Cl1 118.6(4) . . ?
Cl2 C37 H37A 107.7 . . ?
Cl2 C37 H37B 107.7 . . ?
Cl3 C37 Cl1 134.4(7) . . ?
Cl3 C37 H37C 103.6 . . ?
Cl3 C37 H37D 103.6 . . ?
C37 Cl3 Cl3 121.9(10) . 3_767 ?

loop_
_geom_bond_atom_site_label_1
_geom_bond_atom_site_label_2
_geom_bond_distance
_geom_bond_site_symmetry_2
_geom_bond_publ_flag
O1 C6 1.214(3) . ?
O2 C24 1.218(3) . ?
N1 C6 1.403(3) . ?
N1 C16 1.448(3) . ?
N1 C24 1.402(3) . ?
N2 C12 1.392(3) . ?
N2 C28 1.426(3) . ?
N2 C36 1.396(3) . ?
C1 C8 1.424(3) . ?
C1 C18 1.420(4) . ?
C1 C30 1.431(3) . ?
C4 C8 1.416(3) . ?
C4 C24 1.473(3) . ?
C4 C34 1.380(3) . ?
C6 C10 1.476(3) . ?
C8 C10 1.411(3) . ?
C10 C21 1.379(4) . ?
C12 C22 1.412(3) . ?
C12 C26 1.396(4) . ?
C14 H14 0.9300 . ?
C14 C20 1.396(4) . ?
C14 C28 1.392(3) . ?
C16 C11 1.375(4) . ?
C16 C13 1.385(4) . ?
C18 H18 0.9300 . ?
C18 C3 1.374(4) . ?
C20 C30 1.489(3) . ?
C20 C9 1.397(4) . ?
C22 C32 1.449(4) . ?
C22 C19 1.394(4) . ?
C26 H26 0.9300 . ?
C26 C23 1.382(4) . ?
C28 C25 1.393(4) . ?
C30 C5 1.379(4) . ?
C32 C36 1.408(4) . ?
C32 C15 1.398(4) . ?
C34 H34 0.9300 . ?
C34 C5 1.396(4) . ?
C36 C2 1.393(4) . ?
C9 H9 0.9300 . ?
C9 C7 1.387(4) . ?
C19 H19 0.9300 . ?
C19 C27 1.389(4) . ?
C5 H5 0.9300 . ?
C21 H21 0.9300 . ?
C21 C3 1.405(4) . ?
C11 H11 0.9300 . ?
C11 C29 1.397(4) . ?
C23 H23 0.9300 . ?
C23 C27 1.398(4) . ?
C3 H3 0.9300 . ?
C25 H25 0.9300 . ?
C25 C7 1.385(4) . ?
C13 H13 0.9300 . ?
C13 C35 1.387(4) . ?
C27 H27 0.9300 . ?
C7 H7 0.9300 . ?
C29 H29 0.9300 . ?
C29 C31 1.383(4) . ?
C15 H15 0.9300 . ?
C15 C33 1.387(4) . ?
C31 H31 0.9300 . ?
C31 C35 1.385(4) . ?
C2 H2 0.9300 . ?
C2 C17 1.383(4) . ?
C33 H33 0.9300 . ?
C33 C17 1.399(4) . ?
C17 H17 0.9300 . ?
C35 H35 0.9300 . ?
Cl1 C37 1.760(5) . ?
C37 H37A 0.9700 . ?
C37 H37B 0.9700 . ?
C37 H37C 0.9700 . ?
C37 H37D 0.9700 . ?
C37 Cl2 1.569(7) . ?
C37 Cl3 1.361(11) . ?
Cl3 Cl3 1.600(19) 3_767 ?

loop_
_geom_torsion_atom_site_label_1
_geom_torsion_atom_site_label_2
_geom_torsion_atom_site_label_3
_geom_torsion_atom_site_label_4
_geom_torsion
_geom_torsion_site_symmetry_1
_geom_torsion_site_symmetry_2
_geom_torsion_site_symmetry_3
_geom_torsion_site_symmetry_4
_geom_torsion_publ_flag
O1 C6 C10 C8 -175.6(2) . . . . ?
O1 C6 C10 C21 1.1(4) . . . . ?
N1 C6 C10 C8 3.2(3) . . . . ?
N1 C6 C10 C21 179.9(2) . . . . ?
N1 C16 C11 C29 -179.7(2) . . . . ?
N1 C16 C13 C35 179.5(2) . . . . ?
N2 C12 C22 C32 0.0(3) . . . . ?
N2 C12 C22 C19 177.9(2) . . . . ?
N2 C12 C26 C23 -177.5(3) . . . . ?
N2 C28 C25 C7 -175.9(2) . . . . ?
N2 C36 C2 C17 -178.7(3) . . . . ?
C1 C8 C10 C6 174.1(2) . . . . ?
C1 C8 C10 C21 -2.6(4) . . . . ?
C1 C18 C3 C21 -2.5(4) . . . . ?
C1 C30 C5 C34 0.0(4) . . . . ?
C4 C8 C10 C6 -4.4(4) . . . . ?
C4 C8 C10 C21 178.9(2) . . . . ?
C4 C34 C5 C30 1.4(4) . . . . ?
C6 N1 C16 C11 -97.8(3) . . . . ?
C6 N1 C16 C13 82.8(3) . . . . ?
C6 N1 C24 O2 173.0(2) . . . . ?
C6 N1 C24 C4 -7.9(4) . . . . ?
C6 C10 C21 C3 -174.6(2) . . . . ?
C8 C1 C18 C3 2.0(4) . . . . ?
C8 C1 C30 C20 175.0(2) . . . . ?
C8 C1 C30 C5 -1.9(4) . . . . ?
C8 C4 C24 O2 -174.5(3) . . . . ?
C8 C4 C24 N1 6.4(4) . . . . ?
C8 C4 C34 C5 -0.9(4) . . . . ?
C8 C10 C21 C3 2.1(4) . . . . ?
C10 C21 C3 C18 0.4(4) . . . . ?
C12 N2 C28 C14 -68.1(3) . . . . ?
C12 N2 C28 C25 109.5(3) . . . . ?
C12 N2 C36 C32 1.7(3) . . . . ?
C12 N2 C36 C2 -179.0(3) . . . . ?
C12 C22 C32 C36 1.1(3) . . . . ?
C12 C22 C32 C15 -179.0(3) . . . . ?
C12 C22 C19 C27 -0.3(4) . . . . ?
C12 C26 C23 C27 0.0(4) . . . . ?
C14 C20 C30 C1 -125.5(3) . . . . ?
C14 C20 C30 C5 51.5(3) . . . . ?
C14 C20 C9 C7 1.3(4) . . . . ?
C14 C28 C25 C7 1.7(4) . . . . ?
C16 N1 C6 O1 1.3(4) . . . . ?
C16 N1 C6 C10 -177.6(2) . . . . ?
C16 N1 C24 O2 -6.3(4) . . . . ?
C16 N1 C24 C4 172.9(2) . . . . ?
C16 C11 C29 C31 0.2(4) . . . . ?
C16 C13 C35 C31 0.2(4) . . . . ?
C18 C1 C8 C4 179.0(2) . . . . ?
C18 C1 C8 C10 0.6(3) . . . . ?
C18 C1 C30 C20 -1.4(4) . . . . ?
C18 C1 C30 C5 -178.4(2) . . . . ?
C20 C14 C28 N2 176.3(2) . . . . ?
C20 C14 C28 C25 -1.2(4) . . . . ?
C20 C30 C5 C34 -177.0(2) . . . . ?
C20 C9 C7 C25 -0.8(4) . . . . ?
C22 C12 C26 C23 0.9(4) . . . . ?
C22 C32 C36 N2 -1.7(3) . . . . ?
C22 C32 C36 C2 179.0(3) . . . . ?
C22 C32 C15 C33 -179.2(3) . . . . ?
C22 C19 C27 C23 1.2(4) . . . . ?
C24 N1 C6 O1 -177.9(2) . . . . ?
C24 N1 C6 C10 3.2(4) . . . . ?
C24 N1 C16 C11 81.5(3) . . . . ?
C24 N1 C16 C13 -97.9(3) . . . . ?
C24 C4 C8 C1 -179.0(2) . . . . ?
C24 C4 C8 C10 -0.5(4) . . . . ?
C24 C4 C34 C5 177.1(2) . . . . ?
C26 C12 C22 C32 -178.7(2) . . . . ?
C26 C12 C22 C19 -0.7(4) . . . . ?
C26 C23 C27 C19 -1.0(4) . . . . ?
C28 N2 C12 C22 -164.5(2) . . . . ?
C28 N2 C12 C26 14.0(4) . . . . ?
C28 N2 C36 C32 164.8(2) . . . . ?
C28 N2 C36 C2 -16.0(5) . . . . ?
C28 C14 C20 C30 -178.4(2) . . . . ?
C28 C14 C20 C9 -0.2(4) . . . . ?
C28 C25 C7 C9 -0.6(4) . . . . ?
C30 C1 C8 C4 2.4(3) . . . . ?
C30 C1 C8 C10 -176.1(2) . . . . ?
C30 C1 C18 C3 178.5(2) . . . . ?
C30 C20 C9 C7 179.4(2) . . . . ?
C32 C22 C19 C27 176.9(3) . . . . ?
C32 C36 C2 C17 0.4(4) . . . . ?
C32 C15 C33 C17 0.1(5) . . . . ?
C34 C4 C8 C1 -1.0(4) . . . . ?
C34 C4 C8 C10 177.5(2) . . . . ?
C34 C4 C24 O2 7.5(4) . . . . ?
C34 C4 C24 N1 -171.6(2) . . . . ?
C36 N2 C12 C22 -1.0(3) . . . . ?
C36 N2 C12 C26 177.4(3) . . . . ?
C36 N2 C28 C14 131.4(3) . . . . ?
C36 N2 C28 C25 -51.1(4) . . . . ?
C36 C32 C15 C33 0.7(4) . . . . ?
C36 C2 C17 C33 0.4(5) . . . . ?
C9 C20 C30 C1 56.4(3) . . . . ?
C9 C20 C30 C5 -126.7(3) . . . . ?
C19 C22 C32 C36 -176.4(3) . . . . ?
C19 C22 C32 C15 3.5(5) . . . . ?
C11 C16 C13 C35 0.2(4) . . . . ?
C11 C29 C31 C35 0.1(4) . . . . ?
C13 C16 C11 C29 -0.4(4) . . . . ?
C29 C31 C35 C13 -0.3(5) . . . . ?
C15 C32 C36 N2 178.4(2) . . . . ?
C15 C32 C36 C2 -0.9(4) . . . . ?
C15 C33 C17 C2 -0.6(5) . . . . ?
Cl1 C37 Cl3 Cl3 -166.9(9) . . . 3_767 ?
